data_7127340
loop_
_publ_author_name
'Chang, Fenzhen'
'Shen, Bin'
'Wang, Sijing'
'Lin, Lili'
'Feng, Xiaoming'

_publ_section_title
;
 Lewis acid catalysed asymmetric cascade reaction of cyclopropyl ketones:
 concise synthesis of pyrrolobenzothiazoles.
;
_journal_issue 87
_journal_name_full 'Chemical communications (Cambridge, England)'
_journal_page_first 13429
_journal_page_last 13432
_journal_paper_doi 10.1039/d0cc05667g
_journal_volume 56
_journal_year 2020
_chemical_absolute_configuration ad
_chemical_formula_moiety 'C29 H23 N O S'
_chemical_formula_sum 'C29 H23 N O S'
_chemical_formula_weight 433.54
_space_group_crystal_system orthorhombic
_space_group_IT_number 19
_space_group_name_Hall 'P 2ac 2ab'
_space_group_name_H-M_alt 'P 21 21 21'
_atom_sites_solution_hydrogens geom
_atom_sites_solution_primary dual
_audit_creation_method SHELXL-2018/3
_audit_update_record
;
2020-06-04 deposited with the CCDC.	2020-09-28 downloaded from the CCDC.
;
_cell_angle_alpha 90
_cell_angle_beta 90
_cell_angle_gamma 90
_cell_formula_units_Z 8
_cell_length_a 10.0966(5)
_cell_length_b 16.0127(8)
_cell_length_c 27.6462(14)
_cell_measurement_reflns_used 9415
_cell_measurement_temperature 170(2)
_cell_measurement_theta_max 80.54
_cell_measurement_theta_min 4.23
_cell_volume 4469.7(4)
_computing_cell_refinement 'Bruker SAINT'
_computing_data_collection 'Bruker APEX3'
_computing_data_reduction 'Bruker SAINT'
_computing_molecular_graphics 'Bruker SHELXTL'
_computing_publication_material 'Bruker SHELXTL'
_computing_structure_refinement 'SHELXL-2018/3 (Sheldrick, 2018)'
_computing_structure_solution 'SHELXT (Sheldrick 2008)'
_diffrn_ambient_temperature 170(2)
_diffrn_measured_fraction_theta_full 0.997
_diffrn_measured_fraction_theta_max 0.995
_diffrn_measurement_device_type 'Bruker D8 Photon II'
_diffrn_measurement_method '\f and \w scans'
_diffrn_radiation_type CuK\a
_diffrn_radiation_wavelength 1.54178
_diffrn_reflns_av_R_equivalents 0.0625
_diffrn_reflns_av_unetI/netI 0.0451
_diffrn_reflns_Laue_measured_fraction_full 0.997
_diffrn_reflns_Laue_measured_fraction_max 0.995
_diffrn_reflns_limit_h_max 12
_diffrn_reflns_limit_h_min -11
_diffrn_reflns_limit_k_max 20
_diffrn_reflns_limit_k_min -20
_diffrn_reflns_limit_l_max 35
_diffrn_reflns_limit_l_min -35
_diffrn_reflns_number 81260
_diffrn_reflns_point_group_measured_fraction_full 0.996
_diffrn_reflns_point_group_measured_fraction_max 0.991
_diffrn_reflns_theta_full 67.679
_diffrn_reflns_theta_max 80.688
_diffrn_reflns_theta_min 3.189
_exptl_absorpt_coefficient_mu 1.444
_exptl_absorpt_correction_T_max 0.9363
_exptl_absorpt_correction_T_min 0.6711
_exptl_absorpt_correction_type numerical
_exptl_absorpt_process_details 'SADABS (Krause et al., 2015)'
_exptl_crystal_colour colourless
_exptl_crystal_density_diffrn 1.289
_exptl_crystal_description block
_exptl_crystal_F_000 1824
_exptl_crystal_recrystallization_method 'Re-crystallisation from solvent: Ether, PE'
_exptl_crystal_size_max 0.318
_exptl_crystal_size_mid 0.212
_exptl_crystal_size_min 0.125
_refine_diff_density_max 0.231
_refine_diff_density_min -0.215
_refine_diff_density_rms 0.050
_refine_ls_abs_structure_details
; 
 Flack x determined using 4030 quotients [(I+)-(I-)]/[(I+)+(I-)] 
 (Parsons, Flack and Wagner, Acta Cryst. B69 (2013) 249-259). 
;
_refine_ls_abs_structure_Flack 0.010(3)
_refine_ls_extinction_coef 0.00149(10)
_refine_ls_extinction_expression Fc^*^=kFc[1+0.001xFc^2^\l^3^/sin(2\q)]^-1/4^
_refine_ls_extinction_method 'SHELXL-2018/3 (Sheldrick 2018)'
_refine_ls_goodness_of_fit_ref 1.055
_refine_ls_hydrogen_treatment constr
_refine_ls_matrix_type full
_refine_ls_number_parameters 578
_refine_ls_number_reflns 9717
_refine_ls_number_restraints 0
_refine_ls_restrained_S_all 1.055
_refine_ls_R_factor_all 0.0336
_refine_ls_R_factor_gt 0.0305
_refine_ls_shift/su_max 0.001
_refine_ls_shift/su_mean 0.000
_refine_ls_structure_factor_coef Fsqd
_refine_ls_weighting_details 'w=1/[\s^2^(Fo^2^)+(0.0214P)^2^+1.0788P] where P=(Fo^2^+2Fc^2^)/3'
_refine_ls_weighting_scheme calc
_refine_ls_wR_factor_gt 0.0672
_refine_ls_wR_factor_ref 0.0691
_reflns_Friedel_coverage 0.791
_reflns_Friedel_fraction_full 0.995
_reflns_Friedel_fraction_max 0.986
_reflns_number_gt 9356
_reflns_number_total 9717
_reflns_threshold_expression 'I > 2\s(I)'
_cod_data_source_file d0cc05667g2.cif
_cod_data_source_block cys006
_cod_depositor_comments
;
Adding full bibliography for 7127337--7127340.cif.

2024-12-16
Z value and formula fixed to values more according to usual
chemical conventions.                 miguel
;
_cod_original_formula_sum 'C58 H46 N2 O2 S2'
_cod_original_formula_weight 867.09
_cod_original_formula_moiety '2(C29 H23 N O S)'
_cod_original_formula_units_Z 4
_cod_database_code 7127340
_shelx_shelxl_version_number 2018/3
_shelx_space_group_comment
; 
The symmetry employed for this shelxl refinement is uniquely defined 
by the following loop, which should always be used as a source of 
symmetry information in preference to the above space-group names. 
They are only intended as comments. 
;
_shelx_estimated_absorpt_t_min 0.657
_shelx_estimated_absorpt_t_max 0.840

loop_
_space_group_symop_operation_xyz
'x, y, z'
'-x+1/2, -y, z+1/2'
'-x, y+1/2, -z+1/2'
'x+1/2, -y+1/2, -z'

loop_
_atom_site_label
_atom_site_type_symbol
_atom_site_fract_x
_atom_site_fract_y
_atom_site_fract_z
_atom_site_U_iso_or_equiv
_atom_site_adp_type
_atom_site_occupancy
_atom_site_site_symmetry_order
_atom_site_calc_flag
_atom_site_refinement_flags_posn
_atom_site_refinement_flags_adp
_atom_site_refinement_flags_occupancy
_atom_site_disorder_assembly
_atom_site_disorder_group
S1A S 0.31031(4) 0.48910(3) 0.48337(2) 0.02584(11) Uani 1 1 d . . . . .
O1A O 0.25500(15) 0.56688(12) 0.57376(6) 0.0360(4) Uani 1 1 d . . . . .
N1A N 0.57362(14) 0.48969(10) 0.48718(5) 0.0207(3) Uani 1 1 d . . . . .
C1A C 0.60082(17) 0.41991(12) 0.52125(7) 0.0225(4) Uani 1 1 d . . . . .
H1A H 0.552453 0.369061 0.509895 0.027 Uiso 1 1 calc R U . . .
C2A C 0.5414(2) 0.44814(15) 0.56992(7) 0.0309(4) Uani 1 1 d . . . . .
H2AA H 0.610539 0.449722 0.595291 0.037 Uiso 1 1 calc R U . . .
H2AB H 0.470416 0.409431 0.580308 0.037 Uiso 1 1 calc R U . . .
C3A C 0.48468(18) 0.53649(12) 0.56095(6) 0.0226(4) Uani 1 1 d . . . . .
H3A H 0.554115 0.578023 0.570259 0.027 Uiso 1 1 calc R U . . .
C4A C 0.46612(16) 0.54124(12) 0.50573(6) 0.0202(3) Uani 1 1 d . . . . .
C11A C 0.74750(18) 0.40025(12) 0.52383(6) 0.0231(4) Uani 1 1 d . . . . .
C12A C 0.7889(2) 0.32079(15) 0.53705(9) 0.0359(5) Uani 1 1 d . . . . .
H12A H 0.724977 0.278234 0.542415 0.043 Uiso 1 1 calc R U . . .
C13A C 0.9225(3) 0.3028(2) 0.54251(10) 0.0505(7) Uani 1 1 d . . . . .
H13A H 0.949346 0.248340 0.551958 0.061 Uiso 1 1 calc R U . . .
C14A C 1.0169(2) 0.3639(2) 0.53426(10) 0.0509(7) Uani 1 1 d . . . . .
H14A H 1.108348 0.351440 0.537785 0.061 Uiso 1 1 calc R U . . .
C15A C 0.9769(2) 0.44304(19) 0.52087(10) 0.0434(6) Uani 1 1 d . . . . .
H15A H 1.041271 0.485257 0.515297 0.052 Uiso 1 1 calc R U . . .
C16A C 0.84346(19) 0.46127(14) 0.51551(8) 0.0306(4) Uani 1 1 d . . . . .
H16A H 0.817107 0.515852 0.506082 0.037 Uiso 1 1 calc R U . . .
C21A C 0.36226(19) 0.55323(13) 0.59176(7) 0.0255(4) Uani 1 1 d . . . . .
C22A C 0.3772(2) 0.54853(13) 0.64555(7) 0.0271(4) Uani 1 1 d . . . . .
C23A C 0.4984(2) 0.55772(14) 0.66900(8) 0.0325(4) Uani 1 1 d . . . . .
H23A H 0.576094 0.568978 0.650758 0.039 Uiso 1 1 calc R U . . .
C24A C 0.5060(3) 0.55048(16) 0.71909(8) 0.0397(5) Uani 1 1 d . . . . .
H24A H 0.588463 0.558105 0.735036 0.048 Uiso 1 1 calc R U . . .
C25A C 0.3938(3) 0.53221(17) 0.74564(8) 0.0422(6) Uani 1 1 d . . . . .
H25A H 0.399848 0.525588 0.779718 0.051 Uiso 1 1 calc R U . . .
C26A C 0.2729(3) 0.52352(16) 0.72286(8) 0.0402(5) Uani 1 1 d . . . . .
H26A H 0.195811 0.511418 0.741284 0.048 Uiso 1 1 calc R U . . .
C27A C 0.2640(2) 0.53247(14) 0.67312(8) 0.0315(4) Uani 1 1 d . . . . .
H27A H 0.180336 0.527658 0.657642 0.038 Uiso 1 1 calc R U . . .
C31A C 0.47269(17) 0.62941(11) 0.48498(6) 0.0202(3) Uani 1 1 d . . . . .
C32A C 0.58936(19) 0.65896(12) 0.46429(7) 0.0243(4) Uani 1 1 d . . . . .
H32A H 0.664367 0.623316 0.462245 0.029 Uiso 1 1 calc R U . . .
C33A C 0.5973(2) 0.74013(13) 0.44658(7) 0.0285(4) Uani 1 1 d . . . . .
H33A H 0.677489 0.759355 0.432499 0.034 Uiso 1 1 calc R U . . .
C34A C 0.4895(2) 0.79297(14) 0.44931(7) 0.0322(4) Uani 1 1 d . . . . .
H34A H 0.495826 0.848679 0.437721 0.039 Uiso 1 1 calc R U . . .
C35A C 0.3720(2) 0.76402(14) 0.46910(8) 0.0337(4) Uani 1 1 d . . . . .
H35A H 0.297041 0.799798 0.470671 0.040 Uiso 1 1 calc R U . . .
C36A C 0.36332(19) 0.68273(13) 0.48669(7) 0.0275(4) Uani 1 1 d . . . . .
H36A H 0.282207 0.663331 0.499998 0.033 Uiso 1 1 calc R U . . .
C41A C 0.53752(19) 0.46064(12) 0.44013(7) 0.0230(4) Uani 1 1 d . . . . .
C42A C 0.6259(2) 0.43483(13) 0.40496(7) 0.0296(4) Uani 1 1 d . . . . .
H42A H 0.718753 0.438079 0.410270 0.036 Uiso 1 1 calc R U . . .
C43A C 0.5756(3) 0.40388(14) 0.36146(8) 0.0361(5) Uani 1 1 d . . . . .
H43A H 0.634778 0.384822 0.337123 0.043 Uiso 1 1 calc R U . . .
C44A C 0.4405(3) 0.40072(14) 0.35348(8) 0.0371(5) Uani 1 1 d . . . . .
H44A H 0.408052 0.380636 0.323397 0.045 Uiso 1 1 calc R U . . .
C45A C 0.3518(2) 0.42643(14) 0.38872(8) 0.0334(4) Uani 1 1 d . . . . .
H45A H 0.259070 0.424064 0.383059 0.040 Uiso 1 1 calc R U . . .
C46A C 0.4010(2) 0.45575(12) 0.43253(7) 0.0255(4) Uani 1 1 d . . . . .
S1B S 0.48176(4) 0.20827(3) 0.28940(2) 0.01963(10) Uani 1 1 d . . . . .
O1B O 0.27069(14) 0.23901(10) 0.35149(5) 0.0302(3) Uani 1 1 d . . . . .
N1B N 0.35013(14) 0.13811(9) 0.21576(5) 0.0179(3) Uani 1 1 d . . . . .
C1B C 0.25619(18) 0.19858(12) 0.19388(6) 0.0208(3) Uani 1 1 d . . . . .
H1B H 0.307954 0.243165 0.177022 0.025 Uiso 1 1 calc R U . . .
C2B C 0.1832(2) 0.23786(13) 0.23743(7) 0.0263(4) Uani 1 1 d . . . . .
H2BA H 0.222772 0.292306 0.246296 0.032 Uiso 1 1 calc R U . . .
H2BB H 0.088038 0.246036 0.230166 0.032 Uiso 1 1 calc R U . . .
C3B C 0.20224(17) 0.17343(11) 0.27818(6) 0.0198(3) Uani 1 1 d . . . . .
H3B H 0.136642 0.127336 0.273540 0.024 Uiso 1 1 calc R U . . .
C4B C 0.34162(16) 0.13879(11) 0.26849(6) 0.0171(3) Uani 1 1 d . . . . .
C11B C 0.16343(17) 0.15797(14) 0.15772(7) 0.0245(4) Uani 1 1 d . . . . .
C12B C 0.1367(2) 0.07312(16) 0.15796(9) 0.0381(5) Uani 1 1 d . . . . .
H12B H 0.177871 0.037809 0.181114 0.046 Uiso 1 1 calc R U . . .
C13B C 0.0489(2) 0.0397(2) 0.12410(12) 0.0534(8) Uani 1 1 d . . . . .
H13B H 0.030277 -0.018469 0.124423 0.064 Uiso 1 1 calc R U . . .
C14B C -0.0109(2) 0.0903(3) 0.09014(10) 0.0566(9) Uani 1 1 d . . . . .
H14B H -0.069748 0.066957 0.066992 0.068 Uiso 1 1 calc R U . . .
C15B C 0.0147(2) 0.1749(2) 0.08981(8) 0.0503(7) Uani 1 1 d . . . . .
H15B H -0.026632 0.209990 0.066577 0.060 Uiso 1 1 calc R U . . .
C16B C 0.1010(2) 0.20838(19) 0.12354(8) 0.0366(5) Uani 1 1 d . . . . .
H16B H 0.117892 0.266735 0.123382 0.044 Uiso 1 1 calc R U . . .
C21B C 0.17876(17) 0.21278(11) 0.32748(6) 0.0204(3) Uani 1 1 d . . . . .
C22B C 0.03991(18) 0.22175(11) 0.34581(6) 0.0220(3) Uani 1 1 d . . . . .
C23B C -0.06690(19) 0.17709(13) 0.32746(7) 0.0260(4) Uani 1 1 d . . . . .
H23B H -0.054945 0.141053 0.300516 0.031 Uiso 1 1 calc R U . . .
C24B C -0.1911(2) 0.18517(15) 0.34852(8) 0.0330(4) Uani 1 1 d . . . . .
H24B H -0.263824 0.154156 0.336169 0.040 Uiso 1 1 calc R U . . .
C25B C -0.2093(2) 0.23850(16) 0.38761(9) 0.0366(5) Uani 1 1 d . . . . .
H25B H -0.294575 0.244081 0.401769 0.044 Uiso 1 1 calc R U . . .
C26B C -0.1039(2) 0.28344(16) 0.40596(8) 0.0364(5) Uani 1 1 d . . . . .
H26B H -0.116666 0.319903 0.432662 0.044 Uiso 1 1 calc R U . . .
C27B C 0.0207(2) 0.27526(13) 0.38536(7) 0.0282(4) Uani 1 1 d . . . . .
H27B H 0.093292 0.305994 0.398082 0.034 Uiso 1 1 calc R U . . .
C31B C 0.36402(16) 0.05267(11) 0.29012(6) 0.0183(3) Uani 1 1 d . . . . .
C32B C 0.3861(2) -0.01598(12) 0.26060(7) 0.0256(4) Uani 1 1 d . . . . .
H32B H 0.389392 -0.008820 0.226509 0.031 Uiso 1 1 calc R U . . .
C33B C 0.4037(3) -0.09536(13) 0.28033(8) 0.0341(5) Uani 1 1 d . . . . .
H33B H 0.420411 -0.141584 0.259680 0.041 Uiso 1 1 calc R U . . .
C34B C 0.3967(2) -0.10714(14) 0.32992(8) 0.0343(5) Uani 1 1 d . . . . .
H34B H 0.406079 -0.161412 0.343370 0.041 Uiso 1 1 calc R U . . .
C35B C 0.3760(2) -0.03883(14) 0.35955(7) 0.0324(4) Uani 1 1 d . . . . .
H35B H 0.371675 -0.046412 0.393595 0.039 Uiso 1 1 calc R U . . .
C36B C 0.3614(2) 0.04085(13) 0.34021(7) 0.0262(4) Uani 1 1 d . . . . .
H36B H 0.349675 0.087367 0.361101 0.031 Uiso 1 1 calc R U . . .
C41B C 0.48462(17) 0.14601(11) 0.20118(6) 0.0189(3) Uani 1 1 d . . . . .
C42B C 0.5336(2) 0.12411(12) 0.15607(7) 0.0241(4) Uani 1 1 d . . . . .
H42B H 0.477027 0.100174 0.132371 0.029 Uiso 1 1 calc R U . . .
C43B C 0.6669(2) 0.13772(14) 0.14605(7) 0.0282(4) Uani 1 1 d . . . . .
H43B H 0.701511 0.123178 0.115223 0.034 Uiso 1 1 calc R U . . .
C44B C 0.7498(2) 0.17236(14) 0.18072(8) 0.0280(4) Uani 1 1 d . . . . .
H44B H 0.840752 0.181025 0.173418 0.034 Uiso 1 1 calc R U . . .
C45B C 0.70120(19) 0.19459(12) 0.22615(7) 0.0248(4) Uani 1 1 d . . . . .
H45B H 0.758008 0.218568 0.249758 0.030 Uiso 1 1 calc R U . . .
C46B C 0.56797(18) 0.18100(11) 0.23625(6) 0.0202(3) Uani 1 1 d . . . . .

loop_
_atom_site_aniso_label
_atom_site_aniso_U_11
_atom_site_aniso_U_22
_atom_site_aniso_U_33
_atom_site_aniso_U_23
_atom_site_aniso_U_13
_atom_site_aniso_U_12
S1A 0.01349(18) 0.0328(2) 0.0312(2) 0.00208(18) 0.00165(16) -0.00409(16)
O1A 0.0201(7) 0.0586(10) 0.0294(7) 0.0058(7) 0.0031(6) 0.0117(7)
N1A 0.0151(6) 0.0243(7) 0.0225(7) 0.0057(6) 0.0024(5) 0.0036(6)
C1A 0.0173(8) 0.0242(8) 0.0259(9) 0.0075(7) 0.0015(7) 0.0015(6)
C2A 0.0242(9) 0.0403(11) 0.0281(10) 0.0125(8) 0.0101(7) 0.0122(8)
C3A 0.0156(8) 0.0313(9) 0.0209(8) 0.0048(7) 0.0003(6) 0.0028(7)
C4A 0.0120(7) 0.0259(8) 0.0226(8) 0.0029(7) 0.0019(6) 0.0019(6)
C11A 0.0199(8) 0.0297(9) 0.0196(8) 0.0029(7) 0.0031(7) 0.0066(7)
C12A 0.0346(11) 0.0346(11) 0.0384(11) 0.0116(9) 0.0108(9) 0.0135(9)
C13A 0.0410(13) 0.0593(17) 0.0514(14) 0.0228(12) 0.0111(11) 0.0278(13)
C14A 0.0215(10) 0.084(2) 0.0468(13) 0.0235(13) 0.0061(9) 0.0201(12)
C15A 0.0192(9) 0.0675(17) 0.0434(12) 0.0126(12) 0.0010(9) 0.0022(10)
C16A 0.0196(9) 0.0367(11) 0.0354(10) 0.0046(9) 0.0008(8) 0.0014(8)
C21A 0.0195(8) 0.0297(9) 0.0273(9) 0.0041(7) 0.0030(7) 0.0047(7)
C22A 0.0267(9) 0.0281(9) 0.0265(9) 0.0023(7) 0.0035(7) 0.0096(8)
C23A 0.0287(10) 0.0380(11) 0.0308(10) -0.0001(8) 0.0010(8) 0.0079(9)
C24A 0.0406(12) 0.0460(13) 0.0327(11) -0.0038(9) -0.0061(9) 0.0133(10)
C25A 0.0561(15) 0.0447(13) 0.0257(10) 0.0007(9) 0.0020(10) 0.0160(11)
C26A 0.0455(13) 0.0438(13) 0.0313(11) 0.0050(9) 0.0151(9) 0.0101(10)
C27A 0.0275(10) 0.0365(11) 0.0306(10) 0.0021(8) 0.0066(8) 0.0076(8)
C31A 0.0192(8) 0.0245(8) 0.0168(7) 0.0000(6) -0.0024(6) 0.0006(6)
C32A 0.0192(8) 0.0265(9) 0.0273(9) 0.0018(7) -0.0019(7) -0.0015(7)
C33A 0.0301(10) 0.0281(10) 0.0273(9) 0.0022(7) -0.0019(7) -0.0067(8)
C34A 0.0454(12) 0.0256(9) 0.0257(9) 0.0039(7) -0.0033(8) 0.0009(9)
C35A 0.0364(11) 0.0307(10) 0.0341(10) 0.0037(8) 0.0002(8) 0.0114(9)
C36A 0.0223(8) 0.0312(10) 0.0291(9) 0.0030(8) 0.0021(7) 0.0060(7)
C41A 0.0245(9) 0.0207(8) 0.0237(8) 0.0046(7) 0.0037(7) 0.0018(7)
C42A 0.0313(10) 0.0298(10) 0.0278(9) 0.0068(8) 0.0065(8) 0.0087(8)
C43A 0.0534(14) 0.0268(10) 0.0280(10) 0.0019(8) 0.0079(9) 0.0099(10)
C44A 0.0581(15) 0.0238(9) 0.0295(10) -0.0029(8) -0.0016(10) -0.0030(10)
C45A 0.0374(11) 0.0259(10) 0.0367(11) -0.0026(8) -0.0043(9) -0.0086(8)
C46A 0.0259(9) 0.0207(8) 0.0298(9) 0.0020(7) 0.0000(7) -0.0036(7)
S1B 0.01745(18) 0.02161(19) 0.01984(18) -0.00411(15) 0.00206(14) -0.00317(14)
O1B 0.0219(6) 0.0391(8) 0.0295(7) -0.0116(6) 0.0022(5) -0.0042(6)
N1B 0.0187(7) 0.0190(7) 0.0161(6) 0.0000(5) -0.0002(5) 0.0016(5)
C1B 0.0198(8) 0.0221(8) 0.0205(8) 0.0019(7) -0.0016(6) 0.0018(7)
C2B 0.0296(9) 0.0260(9) 0.0232(8) -0.0025(7) -0.0028(7) 0.0086(8)
C3B 0.0152(7) 0.0215(8) 0.0228(8) -0.0037(6) -0.0003(6) 0.0015(6)
C4B 0.0165(8) 0.0183(8) 0.0164(7) -0.0019(6) 0.0004(6) -0.0007(6)
C11B 0.0149(8) 0.0388(11) 0.0199(8) -0.0037(7) 0.0025(6) 0.0014(7)
C12B 0.0281(10) 0.0397(12) 0.0463(13) -0.0139(10) -0.0072(10) 0.0001(9)
C13B 0.0295(12) 0.0633(17) 0.0674(17) -0.0364(15) -0.0062(12) -0.0028(11)
C14B 0.0204(10) 0.112(3) 0.0378(12) -0.0351(15) -0.0051(9) 0.0020(13)
C15B 0.0234(10) 0.103(2) 0.0250(10) 0.0012(12) -0.0051(8) 0.0015(13)
C16B 0.0210(9) 0.0619(15) 0.0268(9) 0.0092(10) -0.0016(7) 0.0006(10)
C21B 0.0196(8) 0.0192(8) 0.0225(8) -0.0011(6) 0.0011(6) 0.0002(6)
C22B 0.0208(8) 0.0229(9) 0.0222(8) 0.0037(7) 0.0028(6) 0.0051(7)
C23B 0.0204(8) 0.0301(9) 0.0275(9) 0.0024(7) -0.0001(7) 0.0036(7)
C24B 0.0186(8) 0.0411(12) 0.0393(11) 0.0102(9) 0.0016(8) 0.0044(8)
C25B 0.0257(10) 0.0436(12) 0.0405(11) 0.0127(10) 0.0140(9) 0.0129(9)
C26B 0.0370(11) 0.0399(12) 0.0325(10) 0.0025(9) 0.0125(9) 0.0146(10)
C27B 0.0292(9) 0.0294(10) 0.0259(9) -0.0004(7) 0.0046(8) 0.0075(8)
C31B 0.0141(7) 0.0191(8) 0.0216(8) 0.0006(6) 0.0008(6) -0.0003(6)
C32B 0.0345(10) 0.0192(8) 0.0231(8) -0.0009(7) 0.0025(7) 0.0012(7)
C33B 0.0498(13) 0.0177(9) 0.0350(11) -0.0015(8) 0.0023(9) 0.0042(8)
C34B 0.0443(12) 0.0234(9) 0.0351(11) 0.0066(8) 0.0015(9) 0.0028(9)
C35B 0.0429(12) 0.0306(10) 0.0236(9) 0.0057(8) 0.0009(8) 0.0059(9)
C36B 0.0331(9) 0.0253(9) 0.0201(8) 0.0004(7) 0.0023(7) 0.0041(8)
C41B 0.0197(8) 0.0180(7) 0.0191(8) 0.0012(6) 0.0007(6) 0.0017(6)
C42B 0.0269(9) 0.0267(9) 0.0187(8) -0.0004(7) 0.0016(7) 0.0026(7)
C43B 0.0280(10) 0.0352(10) 0.0215(9) 0.0006(8) 0.0075(7) 0.0044(8)
C44B 0.0203(8) 0.0347(10) 0.0289(9) 0.0030(8) 0.0073(7) 0.0015(8)
C45B 0.0200(8) 0.0289(9) 0.0255(8) 0.0008(7) 0.0014(7) -0.0016(7)
C46B 0.0210(8) 0.0198(8) 0.0198(8) 0.0008(6) 0.0008(6) 0.0003(6)

loop_
_atom_type_symbol
_atom_type_description
_atom_type_scat_dispersion_real
_atom_type_scat_dispersion_imag
_atom_type_scat_source
C C 0.0181 0.0091 'International Tables Vol C Tables 4.2.6.8 and 6.1.1.4'
H H 0.0000 0.0000 'International Tables Vol C Tables 4.2.6.8 and 6.1.1.4'
N N 0.0311 0.0180 'International Tables Vol C Tables 4.2.6.8 and 6.1.1.4'
O O 0.0492 0.0322 'International Tables Vol C Tables 4.2.6.8 and 6.1.1.4'
S S 0.3331 0.5567 'International Tables Vol C Tables 4.2.6.8 and 6.1.1.4'

loop_
_geom_angle_atom_site_label_1
_geom_angle_atom_site_label_2
_geom_angle_atom_site_label_3
_geom_angle
_geom_angle_site_symmetry_1
_geom_angle_site_symmetry_3
_geom_angle_publ_flag
C46A S1A C4A 87.81(8) . . ?
C41A N1A C4A 108.35(14) . . ?
C41A N1A C1A 112.28(15) . . ?
C4A N1A C1A 109.91(13) . . ?
N1A C1A C11A 111.49(14) . . ?
N1A C1A C2A 105.11(15) . . ?
C11A C1A C2A 113.60(16) . . ?
C1A C2A C3A 105.82(15) . . ?
C21A C3A C4A 116.52(15) . . ?
C21A C3A C2A 111.80(15) . . ?
C4A C3A C2A 104.43(15) . . ?
N1A C4A C31A 111.08(14) . . ?
N1A C4A C3A 103.31(13) . . ?
C31A C4A C3A 114.41(15) . . ?
N1A C4A S1A 104.80(12) . . ?
C31A C4A S1A 108.84(11) . . ?
C3A C4A S1A 113.87(12) . . ?
C12A C11A C16A 118.46(18) . . ?
C12A C11A C1A 119.78(18) . . ?
C16A C11A C1A 121.69(17) . . ?
C13A C12A C11A 120.7(2) . . ?
C14A C13A C12A 120.3(2) . . ?
C15A C14A C13A 119.5(2) . . ?
C14A C15A C16A 120.4(2) . . ?
C15A C16A C11A 120.6(2) . . ?
O1A C21A C22A 120.49(18) . . ?
O1A C21A C3A 121.79(18) . . ?
C22A C21A C3A 117.67(16) . . ?
C23A C22A C27A 118.95(19) . . ?
C23A C22A C21A 123.10(19) . . ?
C27A C22A C21A 117.93(19) . . ?
C24A C23A C22A 120.2(2) . . ?
C25A C24A C23A 120.1(2) . . ?
C26A C25A C24A 120.3(2) . . ?
C25A C26A C27A 120.0(2) . . ?
C26A C27A C22A 120.5(2) . . ?
C32A C31A C36A 118.36(17) . . ?
C32A C31A C4A 120.39(16) . . ?
C36A C31A C4A 121.24(16) . . ?
C33A C32A C31A 120.70(18) . . ?
C34A C33A C32A 120.55(19) . . ?
C33A C34A C35A 119.4(2) . . ?
C34A C35A C36A 120.3(2) . . ?
C35A C36A C31A 120.67(19) . . ?
C42A C41A C46A 120.96(19) . . ?
C42A C41A N1A 124.94(18) . . ?
C46A C41A N1A 114.02(16) . . ?
C41A C42A C43A 118.5(2) . . ?
C44A C43A C42A 120.6(2) . . ?
C43A C44A C45A 121.0(2) . . ?
C44A C45A C46A 118.8(2) . . ?
C45A C46A C41A 120.2(2) . . ?
C45A C46A S1A 127.69(17) . . ?
C41A C46A S1A 112.11(15) . . ?
C46B S1B C4B 88.22(8) . . ?
C41B N1B C4B 109.78(13) . . ?
C41B N1B C1B 115.88(14) . . ?
C4B N1B C1B 111.37(13) . . ?
N1B C1B C11B 112.56(15) . . ?
N1B C1B C2B 104.63(14) . . ?
C11B C1B C2B 113.17(15) . . ?
C3B C2B C1B 103.76(15) . . ?
C21B C3B C4B 116.68(14) . . ?
C21B C3B C2B 111.02(15) . . ?
C4B C3B C2B 103.23(14) . . ?
N1B C4B C31B 112.15(14) . . ?
N1B C4B C3B 103.34(13) . . ?
C31B C4B C3B 113.28(14) . . ?
N1B C4B S1B 105.40(11) . . ?
C31B C4B S1B 107.60(11) . . ?
C3B C4B S1B 114.82(12) . . ?
C12B C11B C16B 118.9(2) . . ?
C12B C11B C1B 122.54(19) . . ?
C16B C11B C1B 118.6(2) . . ?
C11B C12B C13B 119.8(3) . . ?
C14B C13B C12B 120.6(3) . . ?
C15B C14B C13B 120.0(2) . . ?
C14B C15B C16B 119.6(3) . . ?
C15B C16B C11B 121.2(3) . . ?
O1B C21B C22B 119.78(16) . . ?
O1B C21B C3B 120.90(16) . . ?
C22B C21B C3B 119.29(15) . . ?
C23B C22B C27B 119.45(17) . . ?
C23B C22B C21B 123.60(17) . . ?
C27B C22B C21B 116.85(17) . . ?
C24B C23B C22B 119.98(19) . . ?
C23B C24B C25B 120.2(2) . . ?
C26B C25B C24B 120.25(19) . . ?
C25B C26B C27B 119.9(2) . . ?
C26B C27B C22B 120.2(2) . . ?
C32B C31B C36B 118.60(17) . . ?
C32B C31B C4B 120.76(16) . . ?
C36B C31B C4B 120.64(16) . . ?
C31B C32B C33B 120.83(18) . . ?
C34B C33B C32B 120.31(19) . . ?
C35B C34B C33B 119.10(19) . . ?
C34B C35B C36B 120.92(19) . . ?
C35B C36B C31B 120.19(18) . . ?
C42B C41B C46B 120.62(17) . . ?
C42B C41B N1B 124.96(16) . . ?
C46B C41B N1B 114.39(15) . . ?
C41B C42B C43B 118.98(18) . . ?
C44B C43B C42B 120.57(18) . . ?
C43B C44B C45B 120.75(18) . . ?
C46B C45B C44B 118.78(18) . . ?
C45B C46B C41B 120.30(16) . . ?
C45B C46B S1B 127.31(14) . . ?
C41B C46B S1B 112.30(13) . . ?

loop_
_geom_bond_atom_site_label_1
_geom_bond_atom_site_label_2
_geom_bond_distance
_geom_bond_site_symmetry_2
_geom_bond_publ_flag
S1A C46A 1.761(2) . ?
S1A C4A 1.8852(18) . ?
O1A C21A 1.212(3) . ?
N1A C41A 1.429(3) . ?
N1A C4A 1.457(2) . ?
N1A C1A 1.487(2) . ?
C1A C11A 1.516(3) . ?
C1A C2A 1.541(3) . ?
C2A C3A 1.546(3) . ?
C3A C21A 1.525(3) . ?
C3A C4A 1.540(2) . ?
C4A C31A 1.525(2) . ?
C11A C12A 1.388(3) . ?
C11A C16A 1.395(3) . ?
C12A C13A 1.388(3) . ?
C13A C14A 1.384(5) . ?
C14A C15A 1.381(4) . ?
C15A C16A 1.387(3) . ?
C21A C22A 1.497(3) . ?
C22A C23A 1.392(3) . ?
C22A C27A 1.398(3) . ?
C23A C24A 1.392(3) . ?
C24A C25A 1.381(4) . ?
C25A C26A 1.381(4) . ?
C26A C27A 1.385(3) . ?
C31A C32A 1.392(3) . ?
C31A C36A 1.397(3) . ?
C32A C33A 1.391(3) . ?
C33A C34A 1.380(3) . ?
C34A C35A 1.387(3) . ?
C35A C36A 1.392(3) . ?
C41A C42A 1.383(3) . ?
C41A C46A 1.396(3) . ?
C42A C43A 1.396(3) . ?
C43A C44A 1.383(4) . ?
C44A C45A 1.386(4) . ?
C45A C46A 1.391(3) . ?
S1B C46B 1.7627(18) . ?
S1B C4B 1.8904(17) . ?
O1B C21B 1.216(2) . ?
N1B C41B 1.422(2) . ?
N1B C4B 1.460(2) . ?
N1B C1B 1.484(2) . ?
C1B C11B 1.516(3) . ?
C1B C2B 1.546(3) . ?
C2B C3B 1.540(3) . ?
C3B C21B 1.520(2) . ?
C3B C4B 1.536(2) . ?
C4B C31B 1.520(2) . ?
C11B C12B 1.385(3) . ?
C11B C16B 1.394(3) . ?
C12B C13B 1.396(3) . ?
C13B C14B 1.380(5) . ?
C14B C15B 1.378(5) . ?
C15B C16B 1.384(4) . ?
C21B C22B 1.498(2) . ?
C22B C23B 1.390(3) . ?
C22B C27B 1.403(3) . ?
C23B C24B 1.389(3) . ?
C24B C25B 1.390(4) . ?
C25B C26B 1.382(4) . ?
C26B C27B 1.387(3) . ?
C31B C32B 1.387(3) . ?
C31B C36B 1.398(3) . ?
C32B C33B 1.395(3) . ?
C33B C34B 1.386(3) . ?
C34B C35B 1.382(3) . ?
C35B C36B 1.391(3) . ?
C41B C42B 1.387(2) . ?
C41B C46B 1.401(2) . ?
C42B C43B 1.391(3) . ?
C43B C44B 1.388(3) . ?
C44B C45B 1.395(3) . ?
C45B C46B 1.391(3) . ?

loop_
_geom_torsion_atom_site_label_1
_geom_torsion_atom_site_label_2
_geom_torsion_atom_site_label_3
_geom_torsion_atom_site_label_4
_geom_torsion
_geom_torsion_site_symmetry_1
_geom_torsion_site_symmetry_2
_geom_torsion_site_symmetry_3
_geom_torsion_site_symmetry_4
_geom_torsion_publ_flag
C41A N1A C1A C11A 95.70(18) . . . . ?
C4A N1A C1A C11A -143.62(16) . . . . ?
C41A N1A C1A C2A -140.80(16) . . . . ?
C4A N1A C1A C2A -20.12(19) . . . . ?
N1A C1A C2A C3A -1.4(2) . . . . ?
C11A C1A C2A C3A 120.71(17) . . . . ?
C1A C2A C3A C21A 147.54(16) . . . . ?
C1A C2A C3A C4A 20.7(2) . . . . ?
C41A N1A C4A C31A -80.70(17) . . . . ?
C1A N1A C4A C31A 156.28(14) . . . . ?
C41A N1A C4A C3A 156.19(14) . . . . ?
C1A N1A C4A C3A 33.17(18) . . . . ?
C41A N1A C4A S1A 36.68(15) . . . . ?
C1A N1A C4A S1A -86.34(14) . . . . ?
C21A C3A C4A N1A -156.30(16) . . . . ?
C2A C3A C4A N1A -32.45(18) . . . . ?
C21A C3A C4A C31A 82.8(2) . . . . ?
C2A C3A C4A C31A -153.33(15) . . . . ?
C21A C3A C4A S1A -43.2(2) . . . . ?
C2A C3A C4A S1A 80.61(15) . . . . ?
C46A S1A C4A N1A -30.70(12) . . . . ?
C46A S1A C4A C31A 88.20(13) . . . . ?
C46A S1A C4A C3A -142.87(14) . . . . ?
N1A C1A C11A C12A -154.54(18) . . . . ?
C2A C1A C11A C12A 86.9(2) . . . . ?
N1A C1A C11A C16A 28.6(3) . . . . ?
C2A C1A C11A C16A -89.9(2) . . . . ?
C16A C11A C12A C13A 0.9(3) . . . . ?
C1A C11A C12A C13A -176.0(2) . . . . ?
C11A C12A C13A C14A -0.8(4) . . . . ?
C12A C13A C14A C15A 0.4(4) . . . . ?
C13A C14A C15A C16A -0.3(4) . . . . ?
C14A C15A C16A C11A 0.4(4) . . . . ?
C12A C11A C16A C15A -0.7(3) . . . . ?
C1A C11A C16A C15A 176.2(2) . . . . ?
C4A C3A C21A O1A 2.3(3) . . . . ?
C2A C3A C21A O1A -117.6(2) . . . . ?
C4A C3A C21A C22A 179.65(17) . . . . ?
C2A C3A C21A C22A 59.7(2) . . . . ?
O1A C21A C22A C23A -160.5(2) . . . . ?
C3A C21A C22A C23A 22.2(3) . . . . ?
O1A C21A C22A C27A 20.8(3) . . . . ?
C3A C21A C22A C27A -156.52(19) . . . . ?
C27A C22A C23A C24A 0.4(3) . . . . ?
C21A C22A C23A C24A -178.3(2) . . . . ?
C22A C23A C24A C25A 1.5(4) . . . . ?
C23A C24A C25A C26A -2.0(4) . . . . ?
C24A C25A C26A C27A 0.5(4) . . . . ?
C25A C26A C27A C22A 1.4(4) . . . . ?
C23A C22A C27A C26A -1.8(3) . . . . ?
C21A C22A C27A C26A 176.9(2) . . . . ?
N1A C4A C31A C32A -18.3(2) . . . . ?
C3A C4A C31A C32A 98.20(19) . . . . ?
S1A C4A C31A C32A -133.16(15) . . . . ?
N1A C4A C31A C36A 162.50(17) . . . . ?
C3A C4A C31A C36A -81.0(2) . . . . ?
S1A C4A C31A C36A 47.6(2) . . . . ?
C36A C31A C32A C33A 1.1(3) . . . . ?
C4A C31A C32A C33A -178.09(17) . . . . ?
C31A C32A C33A C34A 0.1(3) . . . . ?
C32A C33A C34A C35A -1.2(3) . . . . ?
C33A C34A C35A C36A 0.9(3) . . . . ?
C34A C35A C36A C31A 0.4(3) . . . . ?
C32A C31A C36A C35A -1.4(3) . . . . ?
C4A C31A C36A C35A 177.81(18) . . . . ?
C4A N1A C41A C42A 157.20(18) . . . . ?
C1A N1A C41A C42A -81.2(2) . . . . ?
C4A N1A C41A C46A -26.1(2) . . . . ?
C1A N1A C41A C46A 95.50(19) . . . . ?
C46A C41A C42A C43A 0.2(3) . . . . ?
N1A C41A C42A C43A 176.71(18) . . . . ?
C41A C42A C43A C44A 1.2(3) . . . . ?
C42A C43A C44A C45A -1.4(3) . . . . ?
C43A C44A C45A C46A 0.1(3) . . . . ?
C44A C45A C46A C41A 1.4(3) . . . . ?
C44A C45A C46A S1A -178.09(17) . . . . ?
C42A C41A C46A C45A -1.5(3) . . . . ?
N1A C41A C46A C45A -178.38(17) . . . . ?
C42A C41A C46A S1A 178.03(15) . . . . ?
N1A C41A C46A S1A 1.1(2) . . . . ?
C4A S1A C46A C45A -163.13(19) . . . . ?
C4A S1A C46A C41A 17.38(15) . . . . ?
C41B N1B C1B C11B 109.23(17) . . . . ?
C4B N1B C1B C11B -124.34(15) . . . . ?
C41B N1B C1B C2B -127.49(16) . . . . ?
C4B N1B C1B C2B -1.06(19) . . . . ?
N1B C1B C2B C3B -21.34(19) . . . . ?
C11B C1B C2B C3B 101.55(18) . . . . ?
C1B C2B C3B C21B 160.80(15) . . . . ?
C1B C2B C3B C4B 35.04(18) . . . . ?
C41B N1B C4B C31B -84.90(17) . . . . ?
C1B N1B C4B C31B 145.39(14) . . . . ?
C41B N1B C4B C3B 152.74(14) . . . . ?
C1B N1B C4B C3B 23.03(18) . . . . ?
C41B N1B C4B S1B 31.89(15) . . . . ?
C1B N1B C4B S1B -97.82(13) . . . . ?
C21B C3B C4B N1B -157.57(15) . . . . ?
C2B C3B C4B N1B -35.53(17) . . . . ?
C21B C3B C4B C31B 80.83(19) . . . . ?
C2B C3B C4B C31B -157.12(14) . . . . ?
C21B C3B C4B S1B -43.34(19) . . . . ?
C2B C3B C4B S1B 78.70(15) . . . . ?
C46B S1B C4B N1B -27.50(12) . . . . ?
C46B S1B C4B C31B 92.35(12) . . . . ?
C46B S1B C4B C3B -140.52(13) . . . . ?
N1B C1B C11B C12B 21.7(2) . . . . ?
C2B C1B C11B C12B -96.7(2) . . . . ?
N1B C1B C11B C16B -159.54(16) . . . . ?
C2B C1B C11B C16B 82.1(2) . . . . ?
C16B C11B C12B C13B 0.4(3) . . . . ?
C1B C11B C12B C13B 179.2(2) . . . . ?
C11B C12B C13B C14B 0.4(4) . . . . ?
C12B C13B C14B C15B -0.7(4) . . . . ?
C13B C14B C15B C16B 0.3(4) . . . . ?
C14B C15B C16B C11B 0.5(4) . . . . ?
C12B C11B C16B C15B -0.8(3) . . . . ?
C1B C11B C16B C15B -179.63(19) . . . . ?
C4B C3B C21B O1B 22.2(3) . . . . ?
C2B C3B C21B O1B -95.7(2) . . . . ?
C4B C3B C21B C22B -159.83(15) . . . . ?
C2B C3B C21B C22B 82.3(2) . . . . ?
O1B C21B C22B C23B -163.85(19) . . . . ?
C3B C21B C22B C23B 18.2(3) . . . . ?
O1B C21B C22B C27B 12.7(3) . . . . ?
C3B C21B C22B C27B -165.33(17) . . . . ?
C27B C22B C23B C24B -0.5(3) . . . . ?
C21B C22B C23B C24B 175.93(18) . . . . ?
C22B C23B C24B C25B 0.7(3) . . . . ?
C23B C24B C25B C26B -0.4(3) . . . . ?
C24B C25B C26B C27B -0.1(3) . . . . ?
C25B C26B C27B C22B 0.3(3) . . . . ?
C23B C22B C27B C26B 0.0(3) . . . . ?
C21B C22B C27B C26B -176.64(18) . . . . ?
N1B C4B C31B C32B -1.5(2) . . . . ?
C3B C4B C31B C32B 115.04(18) . . . . ?
S1B C4B C31B C32B -116.94(16) . . . . ?
N1B C4B C31B C36B 179.18(16) . . . . ?
C3B C4B C31B C36B -64.3(2) . . . . ?
S1B C4B C31B C36B 63.71(19) . . . . ?
C36B C31B C32B C33B 0.9(3) . . . . ?
C4B C31B C32B C33B -178.50(19) . . . . ?
C31B C32B C33B C34B 1.2(4) . . . . ?
C32B C33B C34B C35B -1.8(4) . . . . ?
C33B C34B C35B C36B 0.4(4) . . . . ?
C34B C35B C36B C31B 1.7(3) . . . . ?
C32B C31B C36B C35B -2.3(3) . . . . ?
C4B C31B C36B C35B 177.06(18) . . . . ?
C4B N1B C41B C42B 160.44(17) . . . . ?
C1B N1B C41B C42B -72.3(2) . . . . ?
C4B N1B C41B C46B -21.3(2) . . . . ?
C1B N1B C41B C46B 105.93(17) . . . . ?
C46B C41B C42B C43B -0.3(3) . . . . ?
N1B C41B C42B C43B 177.90(17) . . . . ?
C41B C42B C43B C44B 0.3(3) . . . . ?
C42B C43B C44B C45B -0.3(3) . . . . ?
C43B C44B C45B C46B 0.3(3) . . . . ?
C44B C45B C46B C41B -0.3(3) . . . . ?
C44B C45B C46B S1B -176.59(15) . . . . ?
C42B C41B C46B C45B 0.3(3) . . . . ?
N1B C41B C46B C45B -178.05(16) . . . . ?
C42B C41B C46B S1B 177.08(14) . . . . ?
N1B C41B C46B S1B -1.26(19) . . . . ?
C4B S1B C46B C45B -166.59(18) . . . . ?
C4B S1B C46B C41B 16.90(13) . . . . ?
